data_7232372
loop_
_publ_author_name
'Tiihonen, Antti'
'Lahtinen, Manu'

_publ_section_title
;
 In-depth structural analysis of lanthanoid coordination networks based on
 a flexible tripodal zwitterionic isonicotinate ligand
;
_journal_issue 14
_journal_name_full CrystEngComm
_journal_page_first 2286
_journal_paper_doi 10.1039/C8CE01015C
_journal_volume 21
_journal_year 2019
_chemical_formula_moiety 'C30 H31 N3 Nd O8, 1.35(Br), 1.65(C F3 O3 S), 0.35(O)'
_chemical_formula_sum 'C31.65 H43 Br1.35 F4.94 N3 Nd O19.29 S1.65'
_chemical_formula_weight 1173.14
_space_group_crystal_system monoclinic
_space_group_IT_number 14
_space_group_name_Hall '-P 2ybc'
_space_group_name_H-M_alt 'P 1 21/c 1'
_symmetry_space_group_name_Hall '-P 2ybc'
_symmetry_space_group_name_H-M 'P 1 21/c 1'
_atom_sites_solution_hydrogens mixed
_atom_sites_solution_primary iterative
_audit_creation_date 2018-03-26
_audit_creation_method
;
Olex2 1.2
(compiled 2017.08.10 svn.r3458 for OlexSys, GUI svn.r5381)
;
_audit_update_record
;
2018-03-29 deposited with the CCDC.    2019-02-18 downloaded from the CCDC.
;
_cell_angle_alpha 90
_cell_angle_beta 102.8557(12)
_cell_angle_gamma 90
_cell_formula_units_Z 4
_cell_length_a 18.7643(2)
_cell_length_b 25.6962(3)
_cell_length_c 9.85675(12)
_cell_measurement_reflns_used 7481
_cell_measurement_temperature 120.01(10)
_cell_measurement_theta_max 76.5540
_cell_measurement_theta_min 4.1810
_cell_volume 4633.51(10)
_computing_cell_refinement 'CrysAlisPro 1.171.38.43 (Rigaku OD, 2015)'
_computing_data_collection 'CrysAlisPro 1.171.38.43 (Rigaku OD, 2015)'
_computing_data_reduction 'CrysAlisPro 1.171.38.43 (Rigaku OD, 2015)'
_computing_molecular_graphics 'Olex2 (Dolomanov et al., 2009)'
_computing_publication_material 'Olex2 (Dolomanov et al., 2009)'
_computing_structure_refinement 'ShelXL (Sheldrick, 2015)'
_computing_structure_solution
;
Superflip (Palatinus & Chapuis, 2007;Palatinus & van der Lee, 2008;
Palatinus et al., 2012)
;
_diffrn_ambient_environment N~2~
_diffrn_ambient_temperature 120.01(10)
_diffrn_detector 'CCD plate'
_diffrn_detector_area_resol_mean 10.3953
_diffrn_detector_type Atlas
_diffrn_measured_fraction_theta_full 0.998
_diffrn_measured_fraction_theta_max 0.998
_diffrn_measurement_details
;
List of Runs (angles in degrees, time in seconds):

  # Type    Start    End  Width  t~exp~   \w     \q     \k     \f   Frames
#--------------------------------------------------------------------------
  1  \w   -118.00  -9.00   1.00   20.00    --  -42.03 -77.00  90.00  109
  2  \w    -70.00  30.00   1.00   20.00    --  -42.03  57.00 -30.00  100
  3  \w    104.00 178.00   1.00   60.00    --  112.00 111.00   0.00   74
  4  \w     84.00 178.00   1.00   60.00    --  112.00  30.00   0.00   94
  5  \w     43.00 111.00   1.00   60.00    --  112.00-111.00 -60.00   68
  6  \w    104.00 143.00   1.00   60.00    --  112.00 111.00-150.00   39
  7  \w     33.00 105.00   1.00   60.00    --  112.00 -94.00  90.00   72
  8  \w     39.00 131.00   1.00   60.00    --  112.00 -45.00  60.00   92
;
_diffrn_measurement_device 'four-circle diffractometer'
_diffrn_measurement_device_type 'SuperNova, Dual, Cu at zero, Atlas'
_diffrn_measurement_method '\w scans'
_diffrn_orient_matrix_type 'CrysAlisPro convention (1999,Acta A55,543-557)'
_diffrn_orient_matrix_UB_11 0.0477035000
_diffrn_orient_matrix_UB_12 -0.0490615000
_diffrn_orient_matrix_UB_13 0.0352766000
_diffrn_orient_matrix_UB_21 0.0675415000
_diffrn_orient_matrix_UB_22 0.0344363000
_diffrn_orient_matrix_UB_23 0.0545311000
_diffrn_orient_matrix_UB_31 -0.0161690000
_diffrn_orient_matrix_UB_32 -0.0009329000
_diffrn_orient_matrix_UB_33 0.1464746000
_diffrn_radiation_monochromator mirror
_diffrn_radiation_probe x-ray
_diffrn_radiation_type CuK\a
_diffrn_radiation_wavelength 1.54184
_diffrn_reflns_av_R_equivalents 0.0245
_diffrn_reflns_av_unetI/netI 0.0359
_diffrn_reflns_Laue_measured_fraction_full 0.998
_diffrn_reflns_Laue_measured_fraction_max 0.998
_diffrn_reflns_limit_h_max 22
_diffrn_reflns_limit_h_min -22
_diffrn_reflns_limit_k_max 30
_diffrn_reflns_limit_k_min -22
_diffrn_reflns_limit_l_max 11
_diffrn_reflns_limit_l_min -8
_diffrn_reflns_number 16990
_diffrn_reflns_point_group_measured_fraction_full 0.998
_diffrn_reflns_point_group_measured_fraction_max 0.998
_diffrn_reflns_theta_full 67.684
_diffrn_reflns_theta_max 67.994
_diffrn_reflns_theta_min 2.965
_diffrn_source 'micro-focus sealed X-ray tube'
_diffrn_source_type 'SuperNova (Cu) X-ray Source'
_exptl_absorpt_coefficient_mu 11.453
_exptl_absorpt_correction_T_max 0.821
_exptl_absorpt_correction_T_min 0.539
_exptl_absorpt_correction_type gaussian
_exptl_absorpt_process_details
;
CrysAlisPro 1.171.38.43 (Rigaku Oxford Diffraction, 2015)
Numerical absorption correction based on gaussian integration over
            a multifaceted crystal model
Empirical absorption correction using spherical harmonics,
 implemented in SCALE3 ABSPACK scaling algorithm.
;
_exptl_crystal_colour 'clear colourless'
_exptl_crystal_colour_lustre clear
_exptl_crystal_colour_primary colourless
_exptl_crystal_density_diffrn 1.682
_exptl_crystal_description block
_exptl_crystal_F_000 2346
_exptl_crystal_size_max 0.083
_exptl_crystal_size_mid 0.059
_exptl_crystal_size_min 0.023
_refine_diff_density_max 1.088
_refine_diff_density_min -1.910
_refine_diff_density_rms 0.118
_refine_ls_extinction_method none
_refine_ls_goodness_of_fit_ref 1.068
_refine_ls_hydrogen_treatment constr
_refine_ls_matrix_type full
_refine_ls_number_parameters 556
_refine_ls_number_reflns 8412
_refine_ls_number_restraints 6
_refine_ls_restrained_S_all 1.068
_refine_ls_R_factor_all 0.0552
_refine_ls_R_factor_gt 0.0464
_refine_ls_shift/su_max 0.002
_refine_ls_shift/su_mean 0.000
_refine_ls_structure_factor_coef Fsqd
_refine_ls_weighting_details 'w=1/[\s^2^(Fo^2^)+(0.0792P)^2^+8.8951P] where P=(Fo^2^+2Fc^2^)/3'
_refine_ls_weighting_scheme calc
_refine_ls_wR_factor_gt 0.1295
_refine_ls_wR_factor_ref 0.1363
_reflns_Friedel_coverage 0.000
_reflns_number_gt 6956
_reflns_number_total 8412
_reflns_threshold_expression 'I > 2\s(I)'
_cod_data_source_file c8ce01015c2.cif
_cod_data_source_block jj003_br_nd_otf_kotf_ii_h2o_acet_red2
_cod_depositor_comments 'Adding full bibliography for 7232365--7232385.cif.'
_cod_original_cell_volume 4633.50(10)
_cod_database_code 7232372
_shelx_shelxl_version_number 2018/1
_chemical_oxdiff_formula 'C32 H31 Br1 F5 N3 Nd1 O13 S2'
_shelx_space_group_comment
;
The symmetry employed for this shelxl refinement is uniquely defined
by the following loop, which should always be used as a source of
symmetry information in preference to the above space-group names.
They are only intended as comments.
;
_reflns_odcompleteness_completeness 99.58
_reflns_odcompleteness_iscentric 1
_reflns_odcompleteness_theta 69.95
_olex2_refinement_description
;
1. Fixed Uiso
 At 1.2 times of:
  All C(H) groups, All C(H,H) groups
 At 1.5 times of:
  All C(H,H,H) groups, All O(H,H) groups
2. Uiso/Uaniso restraints and constraints
Uanis(O3B) \\sim Ueq: with sigma of 0.005 and sigma for terminal atoms of 0.01
3. Others
 Sof(Br2B)=Sof(O3B)=1-FVAR(1)
 Sof(S48A)=Sof(O50A)=Sof(O49A)=Sof(O51A)=Sof(F53A)=Sof(F55A)=Sof(F54A)=
 Sof(C52A)=FVAR(1)
4.a Rotating group:
 O2W(H2WA,H2WB), O1W(H1WA,H1WB)
4.b Secondary CH2 refined with riding coordinates:
 C10(H10A,H10B), C20(H20A,H20B), C30(H30A,H30B)
4.c Aromatic/amide H refined with riding coordinates:
 C16(H16), C15(H15), C12(H12), C23(H23), C26(H26), C13(H13), C22(H22),
 C25(H25), C35(H35), C36(H36), C32(H32), C33(H33)
4.d Idealised Me refined as rotating group:
 C8(H8A,H8B,H8C), C7(H7A,H7B,H7C), C9(H9A,H9B,H9C)
;
_olex2_submission_special_instructions 'No special instructions were received'
_oxdiff_exptl_absorpt_empirical_details
;
Empirical correction (ABSPACK) includes:
- Absorption correction using spherical harmonics
- Frame scaling
;
_oxdiff_exptl_absorpt_empirical_full_max 1.175
_oxdiff_exptl_absorpt_empirical_full_min 0.889

loop_
_space_group_symop_operation_xyz
'x, y, z'
'-x, y+1/2, -z+1/2'
'-x, -y, -z'
'x, -y-1/2, z-1/2'

loop_
_atom_site_label
_atom_site_type_symbol
_atom_site_fract_x
_atom_site_fract_y
_atom_site_fract_z
_atom_site_U_iso_or_equiv
_atom_site_adp_type
_atom_site_occupancy
_atom_site_site_symmetry_order
_atom_site_calc_flag
_atom_site_refinement_flags_posn
_atom_site_refinement_flags_adp
_atom_site_refinement_flags_occupancy
_atom_site_disorder_assembly
_atom_site_disorder_group
Nd1 Nd 0.61652(2) 0.75018(2) -0.23300(2) 0.01796(10) Uani 1 1 d . . . . .
Br1 Br 0.40114(5) 0.84615(4) -0.06366(10) 0.0750(3) Uani 1 1 d . . . . .
S40 S 1.00383(8) 0.85281(5) 0.63650(14) 0.0336(3) Uani 1 1 d . . . . .
O18 O 0.6968(2) 0.7870(2) -0.0336(4) 0.0438(11) Uani 1 1 d . . . . .
O43 O 0.9992(2) 0.87761(18) 0.7634(4) 0.0458(11) Uani 1 1 d . . . . .
F47 F 0.9610(2) 0.76762(15) 0.7395(4) 0.0507(9) Uani 1 1 d . . . . .
O42 O 0.9743(4) 0.88191(19) 0.5141(5) 0.0651(16) Uani 1 1 d . . . . .
F45 F 0.9431(3) 0.76750(17) 0.5198(5) 0.0771(15) Uani 1 1 d . . . . .
N11 N 0.9400(2) 0.87028(16) 0.0834(4) 0.0232(8) Uani 1 1 d . . . . .
C10 C 1.0090(3) 0.8997(3) 0.0771(6) 0.0402(15) Uani 1 1 d . . . . .
H10A H 1.033603 0.881940 0.011112 0.048 Uiso 1 1 calc R . . . .
H10B H 0.995585 0.935164 0.040786 0.048 Uiso 1 1 calc R . . . .
O41 O 1.0736(3) 0.8289(2) 0.6424(7) 0.079(2) Uani 1 1 d . . . . .
C4 C 1.1599(2) 0.91158(19) 0.4735(5) 0.0226(10) Uani 1 1 d . . . . .
F46 F 0.8734(2) 0.81261(17) 0.6222(6) 0.0711(13) Uani 1 1 d . . . . .
C14 C 0.8102(2) 0.8218(2) 0.0832(5) 0.0229(10) Uani 1 1 d . . . . .
C6 C 1.1064(2) 0.8611(2) 0.2661(5) 0.0237(10) Uani 1 1 d . . . . .
C8 C 1.2115(3) 0.9163(2) 0.6141(6) 0.0323(11) Uani 1 1 d . . . . .
H8A H 1.249256 0.889357 0.623486 0.048 Uiso 1 1 calc GR . . . .
H8B H 1.184164 0.911808 0.687238 0.048 Uiso 1 1 calc GR . . . .
H8C H 1.234498 0.950706 0.622820 0.048 Uiso 1 1 calc GR . . . .
C16 C 0.8944(3) 0.8585(2) -0.0381(5) 0.0262(10) Uani 1 1 d . . . . .
H16 H 0.907543 0.867264 -0.122952 0.031 Uiso 1 1 calc R . . . .
C15 C 0.8290(2) 0.8339(2) -0.0414(5) 0.0251(10) Uani 1 1 d . . . . .
H15 H 0.797216 0.825274 -0.127682 0.030 Uiso 1 1 calc R . . . .
C44 C 0.9425(4) 0.7975(2) 0.6278(7) 0.0427(14) Uani 1 1 d . . . . .
C17 C 0.7368(3) 0.7964(2) 0.0814(5) 0.0274(11) Uani 1 1 d . . . . .
C5 C 1.1536(2) 0.86522(19) 0.3986(5) 0.0234(10) Uani 1 1 d . . . . .
C12 C 0.9232(3) 0.8580(2) 0.2048(5) 0.0253(10) Uani 1 1 d . . . . .
H12 H 0.956244 0.866440 0.289806 0.030 Uiso 1 1 calc R . . . .
N21 N 1.1745(2) 1.04010(17) 0.4907(5) 0.0320(10) Uani 1 1 d . . . . .
C20 C 1.1166(3) 1.0014(2) 0.5089(7) 0.0382(14) Uani 1 1 d . . . . .
H20A H 1.125982 0.990721 0.607747 0.046 Uiso 1 1 calc R . . . .
H20B H 1.068228 1.018660 0.485647 0.046 Uiso 1 1 calc R . . . .
C7 C 1.0133(3) 0.9947(3) 0.2371(8) 0.0551(19) Uani 1 1 d . . . . .
H7A H 0.962589 0.982560 0.218544 0.083 Uiso 1 1 calc GR . . . .
H7B H 1.024401 1.007934 0.150792 0.083 Uiso 1 1 calc GR . . . .
H7C H 1.020060 1.022677 0.306492 0.083 Uiso 1 1 calc GR . . . .
C1 C 1.0614(2) 0.9040(2) 0.2157(5) 0.0281(11) Uani 1 1 d . . . . .
C23 C 1.2372(3) 1.0875(2) 0.3492(6) 0.0327(11) Uani 1 1 d . . . . .
H23 H 1.247830 1.093246 0.260576 0.039 Uiso 1 1 calc R . . . .
C3 C 1.1144(3) 0.95384(19) 0.4199(6) 0.0266(10) Uani 1 1 d . . . . .
C26 C 1.2050(4) 1.0687(2) 0.6034(7) 0.0426(14) Uani 1 1 d . . . . .
H26 H 1.193425 1.061977 0.690860 0.051 Uiso 1 1 calc R . . . .
C13 C 0.8585(3) 0.8334(2) 0.2068(5) 0.0249(10) Uani 1 1 d . . . . .
H13 H 0.846980 0.824470 0.293009 0.030 Uiso 1 1 calc R . . . .
C30 C 1.1917(2) 0.81773(19) 0.4690(6) 0.0271(11) Uani 1 1 d . . . . .
H30A H 1.187576 0.817857 0.567429 0.032 Uiso 1 1 calc R . . . .
H30B H 1.165732 0.786484 0.424356 0.032 Uiso 1 1 calc R . . . .
C9 C 1.1028(3) 0.8126(2) 0.1811(7) 0.0413(14) Uani 1 1 d . . . . .
H9A H 1.143469 0.789599 0.222966 0.062 Uiso 1 1 calc GR . . . .
H9B H 1.106295 0.821598 0.086219 0.062 Uiso 1 1 calc GR . . . .
H9C H 1.056384 0.794755 0.178579 0.062 Uiso 1 1 calc GR . . . .
C22 C 1.1895(3) 1.0485(2) 0.3669(6) 0.0349(12) Uani 1 1 d . . . . .
H22 H 1.167133 1.027504 0.289863 0.042 Uiso 1 1 calc R . . . .
C25 C 1.2536(3) 1.1081(2) 0.5897(6) 0.0385(13) Uani 1 1 d . . . . .
H25 H 1.276124 1.128122 0.668599 0.046 Uiso 1 1 calc R . . . .
C2 C 1.0645(3) 0.9498(2) 0.2922(6) 0.0329(12) Uani 1 1 d . . . . .
O19 O 0.7224(2) 0.78755(17) 0.1970(4) 0.0362(9) Uani 1 1 d . . . . .
N31 N 1.2706(2) 0.81308(16) 0.4655(4) 0.0247(9) Uani 1 1 d . . . . .
C35 C 1.3650(3) 0.8164(2) 0.3425(5) 0.0261(10) Uani 1 1 d . . . . .
H35 H 1.381621 0.825593 0.261401 0.031 Uiso 1 1 calc R . . . .
C36 C 1.2939(3) 0.8265(2) 0.3487(5) 0.0277(11) Uani 1 1 d . . . . .
H36 H 1.261391 0.842663 0.272667 0.033 Uiso 1 1 calc R . . . .
C27 C 1.3193(3) 1.1635(2) 0.4486(5) 0.0277(11) Uani 1 1 d . . . . .
C24 C 1.2694(3) 1.1182(2) 0.4619(5) 0.0284(11) Uani 1 1 d . . . . .
C32 C 1.3167(3) 0.7921(2) 0.5760(5) 0.0295(11) Uani 1 1 d . . . . .
H32 H 1.299644 0.784414 0.657618 0.035 Uiso 1 1 calc R . . . .
O28 O 1.3235(2) 1.17666(15) 0.3294(4) 0.0315(8) Uani 1 1 d . . . . .
O29 O 1.3513(2) 1.18354(17) 0.5622(4) 0.0391(10) Uani 1 1 d . . . . .
C37 C 1.4884(2) 0.77713(18) 0.4437(5) 0.0196(9) Uani 1 1 d . . . . .
C34 C 1.4125(2) 0.79305(19) 0.4525(5) 0.0214(9) Uani 1 1 d . . . . .
C33 C 1.3880(3) 0.7818(2) 0.5725(5) 0.0305(12) Uani 1 1 d . . . . .
H33 H 1.420374 0.767084 0.651196 0.037 Uiso 1 1 calc R . . . .
O39 O 1.50178(17) 0.77647(14) 0.3240(3) 0.0251(7) Uani 1 1 d . . . . .
O38 O 1.53199(18) 0.76483(15) 0.5527(4) 0.0262(7) Uani 1 1 d . . . . .
O2W O 0.5765(3) 0.66337(16) -0.3465(4) 0.0445(10) Uani 1 1 d . . . . .
H2WA H 0.573080 0.633624 -0.280356 0.067 Uiso 1 1 d GR . . . .
H2WB H 0.526264 0.662904 -0.412070 0.067 Uiso 1 1 d GR . . . .
O1W O 0.5539(2) 0.83168(16) -0.1858(5) 0.0443(10) Uani 1 1 d . . . . .
H1WA H 0.554276 0.858332 -0.252673 0.066 Uiso 1 1 d GR . . . .
H1WB H 0.503627 0.826912 -0.185072 0.066 Uiso 1 1 d GR . . . .
Br2B Br 1.1791(5) 1.0160(3) 0.9763(9) 0.053(2) Uani 0.353(4) 1 d . . P A 2
S48A S 1.1889(5) 1.0117(3) 0.9959(11) 0.0303(12) Uani 0.647(4) 1 d . . P A 1
O50A O 1.1271(3) 1.0168(3) 1.0642(7) 0.0415(16) Uani 0.647(4) 1 d . . P A 1
O49A O 1.1687(4) 1.0165(4) 0.8475(6) 0.054(2) Uani 0.647(4) 1 d . . P A 1
O51A O 1.2520(4) 1.0406(3) 1.0667(7) 0.0466(17) Uani 0.647(4) 1 d . . P A 1
F53A F 1.1589(4) 0.9135(3) 0.9588(9) 0.077(2) Uani 0.647(4) 1 d . . P A 1
F55A F 1.2713(4) 0.9350(3) 0.9657(10) 0.088(3) Uani 0.647(4) 1 d . . P A 1
F54A F 1.2333(4) 0.9319(3) 1.1530(8) 0.079(2) Uani 0.647(4) 1 d . . P A 1
C52A C 1.2140(6) 0.9461(5) 1.0242(13) 0.056(3) Uani 0.647(4) 1 d . . P A 1
O3B O 1.2487(13) 0.8746(10) 1.034(2) 0.110(7) Uani 0.353(4) 1 d . U P A 2

loop_
_atom_site_aniso_label
_atom_site_aniso_U_11
_atom_site_aniso_U_22
_atom_site_aniso_U_33
_atom_site_aniso_U_23
_atom_site_aniso_U_13
_atom_site_aniso_U_12
Nd1 0.01039(15) 0.03053(16) 0.01322(16) -0.00210(9) 0.00319(10) 0.00065(9)
Br1 0.0774(6) 0.0793(6) 0.0725(6) 0.0077(4) 0.0256(5) 0.0359(5)
S40 0.0414(7) 0.0343(7) 0.0325(7) 0.0024(5) 0.0246(6) 0.0058(5)
O18 0.0258(19) 0.090(3) 0.0144(17) -0.0133(19) 0.0018(15) -0.028(2)
O43 0.051(2) 0.058(3) 0.033(2) -0.0090(19) 0.0190(19) -0.022(2)
F47 0.050(2) 0.045(2) 0.061(2) 0.0135(19) 0.0202(19) -0.0040(17)
O42 0.125(5) 0.038(2) 0.029(2) 0.0028(18) 0.008(3) 0.002(3)
F45 0.135(5) 0.042(2) 0.053(3) -0.022(2) 0.018(3) -0.005(3)
N11 0.0120(17) 0.033(2) 0.024(2) 0.0058(17) 0.0011(15) -0.0066(15)
C10 0.018(2) 0.061(4) 0.037(3) 0.021(3) -0.004(2) -0.019(2)
O41 0.065(3) 0.054(3) 0.145(6) 0.031(3) 0.080(4) 0.017(3)
C4 0.011(2) 0.023(2) 0.032(3) 0.0033(19) 0.0028(18) -0.0024(17)
F46 0.032(2) 0.055(2) 0.116(4) -0.014(3) -0.004(2) -0.0020(18)
C14 0.015(2) 0.036(3) 0.018(2) -0.0056(19) 0.0058(17) -0.0038(19)
C6 0.012(2) 0.030(3) 0.029(3) 0.0015(19) 0.0050(18) -0.0059(18)
C8 0.026(3) 0.033(3) 0.034(3) 0.004(2) -0.003(2) -0.004(2)
C16 0.023(2) 0.041(3) 0.015(2) 0.0025(19) 0.0050(18) -0.007(2)
C15 0.015(2) 0.040(3) 0.021(2) -0.002(2) 0.0047(18) -0.0043(19)
C44 0.046(3) 0.037(3) 0.045(3) -0.008(3) 0.012(3) 0.001(3)
C17 0.018(2) 0.044(3) 0.022(2) -0.006(2) 0.0104(19) -0.009(2)
C5 0.0115(19) 0.029(2) 0.031(3) 0.007(2) 0.0074(18) 0.0021(17)
C12 0.019(2) 0.034(3) 0.020(2) 0.0010(19) -0.0016(18) -0.0072(19)
N21 0.022(2) 0.021(2) 0.054(3) -0.0004(19) 0.011(2) -0.0023(17)
C20 0.026(3) 0.022(3) 0.071(4) -0.001(2) 0.018(3) -0.004(2)
C7 0.031(3) 0.040(3) 0.082(5) 0.019(3) -0.015(3) 0.008(3)
C1 0.013(2) 0.035(3) 0.033(3) 0.013(2) -0.0031(19) -0.0083(19)
C23 0.032(3) 0.030(3) 0.034(3) 0.001(2) 0.002(2) -0.006(2)
C3 0.018(2) 0.021(2) 0.039(3) 0.003(2) 0.002(2) -0.0026(18)
C26 0.051(4) 0.037(3) 0.048(3) -0.011(3) 0.029(3) -0.017(3)
C13 0.022(2) 0.036(3) 0.018(2) -0.0013(19) 0.0098(19) -0.006(2)
C30 0.015(2) 0.026(2) 0.042(3) 0.010(2) 0.010(2) 0.0054(18)
C9 0.033(3) 0.041(3) 0.048(4) -0.005(3) 0.006(3) -0.005(2)
C22 0.032(3) 0.029(3) 0.039(3) 0.001(2) -0.002(2) -0.009(2)
C25 0.040(3) 0.040(3) 0.038(3) -0.010(2) 0.017(3) -0.017(3)
C2 0.014(2) 0.026(3) 0.055(3) 0.015(2) -0.001(2) -0.0033(19)
O19 0.0280(18) 0.061(3) 0.0240(18) -0.0087(17) 0.0146(15) -0.0191(18)
N31 0.0185(19) 0.026(2) 0.031(2) 0.0087(17) 0.0102(17) 0.0074(16)
C35 0.020(2) 0.034(3) 0.026(2) 0.010(2) 0.0077(19) 0.0044(19)
C36 0.024(2) 0.034(3) 0.026(3) 0.013(2) 0.008(2) 0.007(2)
C27 0.022(2) 0.032(3) 0.031(3) -0.007(2) 0.008(2) -0.007(2)
C24 0.025(2) 0.027(3) 0.034(3) -0.002(2) 0.006(2) -0.007(2)
C32 0.025(2) 0.041(3) 0.025(2) 0.013(2) 0.011(2) 0.010(2)
O28 0.0291(18) 0.039(2) 0.0261(19) -0.0036(15) 0.0059(15) -0.0147(16)
O29 0.039(2) 0.054(2) 0.0259(19) -0.0168(17) 0.0107(16) -0.0278(19)
C37 0.014(2) 0.025(2) 0.020(2) -0.0050(18) 0.0035(17) -0.0029(17)
C34 0.015(2) 0.032(3) 0.017(2) -0.0026(18) 0.0037(17) 0.0003(18)
C33 0.022(2) 0.052(3) 0.018(2) 0.009(2) 0.0072(19) 0.013(2)
O39 0.0147(15) 0.041(2) 0.0203(16) -0.0052(14) 0.0046(13) -0.0015(14)
O38 0.0150(16) 0.042(2) 0.0197(17) 0.0065(15) 0.0000(13) 0.0012(14)
O2W 0.059(3) 0.028(2) 0.043(2) -0.0063(17) 0.005(2) 0.0070(18)
O1W 0.042(2) 0.036(2) 0.059(3) -0.0122(19) 0.019(2) 0.0033(18)
Br2B 0.033(2) 0.092(4) 0.034(3) -0.012(2) 0.007(2) 0.0081(17)
S48A 0.029(2) 0.0315(18) 0.028(2) 0.0036(13) 0.0006(18) 0.0004(15)
O50A 0.027(3) 0.060(4) 0.035(3) -0.004(3) 0.003(3) 0.010(3)
O49A 0.035(3) 0.108(6) 0.020(4) 0.015(3) 0.010(3) -0.005(4)
O51A 0.035(3) 0.055(4) 0.047(4) -0.016(3) 0.005(3) -0.012(3)
F53A 0.068(5) 0.055(4) 0.114(6) -0.015(4) 0.033(4) -0.025(4)
F55A 0.071(5) 0.070(5) 0.138(7) -0.009(5) 0.055(5) 0.030(4)
F54A 0.078(5) 0.078(5) 0.079(5) 0.042(4) 0.010(4) 0.014(4)
C52A 0.044(6) 0.056(7) 0.071(7) 0.029(6) 0.019(5) 0.011(5)
O3B 0.107(10) 0.123(11) 0.102(10) 0.007(8) 0.029(8) -0.025(8)

loop_
_atom_type_symbol
_atom_type_description
_atom_type_scat_dispersion_real
_atom_type_scat_dispersion_imag
_atom_type_scat_source
C C 0.0181 0.0091 'International Tables Vol C Tables 4.2.6.8 and 6.1.1.4'
H H 0.0000 0.0000 'International Tables Vol C Tables 4.2.6.8 and 6.1.1.4'
Br Br -0.6763 1.2805 'International Tables Vol C Tables 4.2.6.8 and 6.1.1.4'
F F 0.0727 0.0534 'International Tables Vol C Tables 4.2.6.8 and 6.1.1.4'
N N 0.0311 0.0180 'International Tables Vol C Tables 4.2.6.8 and 6.1.1.4'
Nd Nd -3.1807 10.9079 'International Tables Vol C Tables 4.2.6.8 and 6.1.1.4'
O O 0.0492 0.0322 'International Tables Vol C Tables 4.2.6.8 and 6.1.1.4'
S S 0.3331 0.5567 'International Tables Vol C Tables 4.2.6.8 and 6.1.1.4'

loop_
_exptl_crystal_face_index_h
_exptl_crystal_face_index_k
_exptl_crystal_face_index_l
_exptl_crystal_face_perp_dist
3 16 0 0.0148
-2 -16 -1 0.0373
6 9 -5 0.0273
3 -9 -5 0.0400
-5 -5 6 0.0322
11 -4 1 0.0033
-12 1 -1 0.0165

loop_
_geom_angle_atom_site_label_1
_geom_angle_atom_site_label_2
_geom_angle_atom_site_label_3
_geom_angle
_geom_angle_site_symmetry_1
_geom_angle_site_symmetry_3
O18 Nd1 O19 89.19(14) . 4_575
O18 Nd1 O28 76.07(13) . 3_775
O18 Nd1 O39 110.40(12) . 4_475
O18 Nd1 O2W 141.49(16) . .
O18 Nd1 O1W 75.59(16) . .
O19 Nd1 O28 74.13(13) 4_575 3_775
O19 Nd1 O2W 72.90(15) 4_575 .
O19 Nd1 O1W 146.25(15) 4_575 .
O28 Nd1 O2W 127.74(13) 3_775 .
O28 Nd1 O1W 73.04(14) 3_775 .
O29 Nd1 O18 71.86(16) 2_745 .
O29 Nd1 O19 79.65(12) 2_745 4_575
O29 Nd1 O28 138.46(14) 2_745 3_775
O29 Nd1 O39 74.55(12) 2_745 4_475
O29 Nd1 O2W 71.53(15) 2_745 .
O29 Nd1 O1W 121.81(14) 2_745 .
O39 Nd1 O19 140.15(14) 4_475 4_575
O39 Nd1 O28 142.89(12) 4_475 3_775
O39 Nd1 O2W 70.40(14) 4_475 .
O39 Nd1 O1W 73.54(13) 4_475 .
O38 Nd1 O18 147.55(16) 1_454 .
O38 Nd1 O19 103.66(12) 1_454 4_575
O38 Nd1 O28 79.01(12) 1_454 3_775
O38 Nd1 O29 139.22(15) 1_454 2_745
O38 Nd1 O39 78.48(11) 1_454 4_475
O38 Nd1 O2W 70.89(14) 1_454 .
O38 Nd1 O1W 77.51(14) 1_454 .
O1W Nd1 O2W 135.71(15) . .
O43 S40 O41 112.9(4) . .
O43 S40 C44 103.3(3) . .
O42 S40 O43 114.9(3) . .
O42 S40 O41 116.1(4) . .
O42 S40 C44 104.3(3) . .
O41 S40 C44 103.2(3) . .
C17 O18 Nd1 167.2(4) . .
C16 N11 C10 117.3(4) . .
C12 N11 C10 121.8(4) . .
C12 N11 C16 120.9(4) . .
N11 C10 H10A 108.9 . .
N11 C10 H10B 108.9 . .
H10A C10 H10B 107.7 . .
C1 C10 N11 113.2(4) . .
C1 C10 H10A 108.9 . .
C1 C10 H10B 108.9 . .
C5 C4 C8 121.1(4) . .
C5 C4 C3 119.2(4) . .
C3 C4 C8 119.6(5) . .
C15 C14 C17 119.6(4) . .
C13 C14 C15 119.2(4) . .
C13 C14 C17 121.2(4) . .
C5 C6 C1 118.1(5) . .
C5 C6 C9 121.5(5) . .
C1 C6 C9 120.4(5) . .
C4 C8 H8A 109.5 . .
C4 C8 H8B 109.5 . .
C4 C8 H8C 109.5 . .
H8A C8 H8B 109.5 . .
H8A C8 H8C 109.5 . .
H8B C8 H8C 109.5 . .
N11 C16 H16 119.6 . .
N11 C16 C15 120.9(4) . .
C15 C16 H16 119.6 . .
C14 C15 H15 120.5 . .
C16 C15 C14 118.9(4) . .
C16 C15 H15 120.5 . .
F47 C44 S40 111.6(4) . .
F47 C44 F46 105.9(5) . .
F45 C44 S40 112.1(5) . .
F45 C44 F47 106.6(5) . .
F45 C44 F46 108.5(6) . .
F46 C44 S40 111.7(4) . .
O18 C17 C14 117.3(4) . .
O18 C17 O19 126.1(4) . .
O19 C17 C14 116.6(4) . .
C4 C5 C6 121.2(4) . .
C4 C5 C30 118.3(4) . .
C6 C5 C30 120.2(5) . .
N11 C12 H12 119.8 . .
N11 C12 C13 120.4(4) . .
C13 C12 H12 119.8 . .
C26 N21 C20 116.4(5) . .
C22 N21 C20 121.4(5) . .
C22 N21 C26 122.0(5) . .
N21 C20 H20A 108.9 . .
N21 C20 H20B 108.9 . .
H20A C20 H20B 107.8 . .
C3 C20 N21 113.2(4) . .
C3 C20 H20A 108.9 . .
C3 C20 H20B 108.9 . .
H7A C7 H7B 109.5 . .
H7A C7 H7C 109.5 . .
H7B C7 H7C 109.5 . .
C2 C7 H7A 109.5 . .
C2 C7 H7B 109.5 . .
C2 C7 H7C 109.5 . .
C6 C1 C10 118.9(5) . .
C2 C1 C10 119.7(5) . .
C2 C1 C6 121.4(5) . .
C22 C23 H23 120.3 . .
C22 C23 C24 119.4(5) . .
C24 C23 H23 120.3 . .
C4 C3 C20 118.3(5) . .
C2 C3 C4 120.6(5) . .
C2 C3 C20 120.9(5) . .
N21 C26 H26 120.5 . .
N21 C26 C25 118.9(5) . .
C25 C26 H26 120.5 . .
C14 C13 H13 120.2 . .
C12 C13 C14 119.7(4) . .
C12 C13 H13 120.2 . .
C5 C30 H30A 108.5 . .
C5 C30 H30B 108.5 . .
H30A C30 H30B 107.5 . .
N31 C30 C5 115.2(4) . .
N31 C30 H30A 108.5 . .
N31 C30 H30B 108.5 . .
C6 C9 H9A 109.5 . .
C6 C9 H9B 109.5 . .
C6 C9 H9C 109.5 . .
H9A C9 H9B 109.5 . .
H9A C9 H9C 109.5 . .
H9B C9 H9C 109.5 . .
N21 C22 C23 120.7(5) . .
N21 C22 H22 119.7 . .
C23 C22 H22 119.7 . .
C26 C25 H25 119.8 . .
C24 C25 C26 120.3(5) . .
C24 C25 H25 119.8 . .
C1 C2 C7 120.1(5) . .
C1 C2 C3 119.4(5) . .
C3 C2 C7 120.6(5) . .
C17 O19 Nd1 133.2(3) . 4_576
C36 N31 C30 120.3(4) . .
C32 N31 C30 118.3(4) . .
C32 N31 C36 121.2(4) . .
C36 C35 H35 119.6 . .
C36 C35 C34 120.7(4) . .
C34 C35 H35 119.6 . .
N31 C36 C35 119.1(4) . .
N31 C36 H36 120.4 . .
C35 C36 H36 120.4 . .
O28 C27 C24 117.5(4) . .
O28 C27 O29 127.8(5) . .
O29 C27 C24 114.7(5) . .
C23 C24 C27 122.3(5) . .
C25 C24 C23 118.6(5) . .
C25 C24 C27 119.0(5) . .
N31 C32 H32 119.6 . .
N31 C32 C33 120.8(4) . .
C33 C32 H32 119.6 . .
C27 O28 Nd1 134.2(3) . 3_775
C27 O29 Nd1 156.8(4) . 2_755
O39 C37 C34 116.5(4) . .
O38 C37 C34 118.1(4) . .
O38 C37 O39 125.4(4) . .
C35 C34 C37 121.9(4) . .
C35 C34 C33 118.8(4) . .
C33 C34 C37 119.2(4) . .
C32 C33 C34 119.2(5) . .
C32 C33 H33 120.4 . .
C34 C33 H33 120.4 . .
C37 O39 Nd1 126.1(3) . 4_676
C37 O38 Nd1 174.3(3) . 1_656
Nd1 O2W H2WA 115.7 . .
Nd1 O2W H2WB 115.7 . .
H2WA O2W H2WB 102.6 . .
Nd1 O1W H1WA 113.5 . .
Nd1 O1W H1WB 113.7 . .
H1WA O1W H1WB 104.9 . .
O50A S48A C52A 102.8(6) . .
O49A S48A O50A 113.8(8) . .
O49A S48A O51A 117.0(7) . .
O49A S48A C52A 104.2(7) . .
O51A S48A O50A 112.3(7) . .
O51A S48A C52A 104.9(8) . .
F53A C52A S48A 111.3(8) . .
F55A C52A S48A 110.0(8) . .
F55A C52A F53A 104.9(10) . .
F54A C52A S48A 115.6(10) . .
F54A C52A F53A 107.9(9) . .
F54A C52A F55A 106.5(9) . .

loop_
_geom_bond_atom_site_label_1
_geom_bond_atom_site_label_2
_geom_bond_distance
_geom_bond_site_symmetry_2
Nd1 O18 2.389(3) .
Nd1 O19 2.444(3) 4_575
Nd1 O28 2.486(3) 3_775
Nd1 O29 2.383(4) 2_745
Nd1 O39 2.441(3) 4_475
Nd1 O38 2.372(3) 1_454
Nd1 O2W 2.533(4) .
Nd1 O1W 2.495(4) .
S40 O43 1.424(4) .
S40 O42 1.423(5) .
S40 O41 1.436(5) .
S40 C44 1.819(7) .
O18 C17 1.236(6) .
F47 C44 1.323(8) .
F45 C44 1.317(7) .
N11 C10 1.512(6) .
N11 C16 1.342(6) .
N11 C12 1.341(6) .
C10 H10A 0.9900 .
C10 H10B 0.9900 .
C10 C1 1.499(7) .
C4 C8 1.508(7) .
C4 C5 1.392(7) .
C4 C3 1.410(7) .
F46 C44 1.343(8) .
C14 C15 1.386(7) .
C14 C17 1.521(6) .
C14 C13 1.380(7) .
C6 C5 1.410(7) .
C6 C1 1.410(7) .
C6 C9 1.494(8) .
C8 H8A 0.9800 .
C8 H8B 0.9800 .
C8 H8C 0.9800 .
C16 H16 0.9500 .
C16 C15 1.374(7) .
C15 H15 0.9500 .
C17 O19 1.249(6) .
C5 C30 1.503(6) .
C12 H12 0.9500 .
C12 C13 1.373(7) .
N21 C20 1.512(6) .
N21 C26 1.349(8) .
N21 C22 1.329(8) .
C20 H20A 0.9900 .
C20 H20B 0.9900 .
C20 C3 1.500(8) .
C7 H7A 0.9800 .
C7 H7B 0.9800 .
C7 H7C 0.9800 .
C7 C2 1.523(7) .
C1 C2 1.392(8) .
C23 H23 0.9500 .
C23 C22 1.380(8) .
C23 C24 1.387(7) .
C3 C2 1.395(7) .
C26 H26 0.9500 .
C26 C25 1.389(8) .
C13 H13 0.9500 .
C30 H30A 0.9900 .
C30 H30B 0.9900 .
C30 N31 1.495(5) .
C9 H9A 0.9800 .
C9 H9B 0.9800 .
C9 H9C 0.9800 .
C22 H22 0.9500 .
C25 H25 0.9500 .
C25 C24 1.381(8) .
N31 C36 1.363(6) .
N31 C32 1.343(6) .
C35 H35 0.9500 .
C35 C36 1.374(7) .
C35 C34 1.378(7) .
C36 H36 0.9500 .
C27 C24 1.518(7) .
C27 O28 1.242(6) .
C27 O29 1.257(6) .
C32 H32 0.9500 .
C32 C33 1.374(7) .
C37 C34 1.504(6) .
C37 O39 1.260(6) .
C37 O38 1.237(6) .
C34 C33 1.391(7) .
C33 H33 0.9500 .
O2W H2WA 1.0161 .
O2W H2WB 1.0168 .
O1W H1WA 0.9518 .
O1W H1WB 0.9535 .
S48A O50A 1.471(11) .
S48A O49A 1.432(12) .
S48A O51A 1.439(10) .
S48A C52A 1.757(13) .
F53A C52A 1.373(14) .
F55A C52A 1.358(13) .
F54A C52A 1.292(14) .

loop_
_geom_torsion_atom_site_label_1
_geom_torsion_atom_site_label_2
_geom_torsion_atom_site_label_3
_geom_torsion_atom_site_label_4
_geom_torsion
_geom_torsion_site_symmetry_4
Nd1 O18 C17 C14 133.4(14) .
Nd1 O18 C17 O19 -47(2) .
O18 C17 O19 Nd1 -0.3(10) 4_576
O43 S40 C44 F47 -56.5(5) .
O43 S40 C44 F45 -176.0(5) .
O43 S40 C44 F46 61.9(5) .
O42 S40 C44 F47 -176.9(4) .
O42 S40 C44 F45 63.6(6) .
O42 S40 C44 F46 -58.5(5) .
N11 C10 C1 C6 79.6(6) .
N11 C10 C1 C2 -100.0(6) .
N11 C16 C15 C14 0.7(8) .
N11 C12 C13 C14 -0.7(8) .
C10 N11 C16 C15 -177.0(5) .
C10 N11 C12 C13 176.9(5) .
C10 C1 C2 C7 1.6(8) .
C10 C1 C2 C3 -178.8(4) .
O41 S40 C44 F47 61.3(5) .
O41 S40 C44 F45 -58.1(6) .
O41 S40 C44 F46 179.7(5) .
C4 C5 C30 N31 -83.6(6) .
C4 C3 C2 C7 177.6(5) .
C4 C3 C2 C1 -1.9(7) .
C14 C17 O19 Nd1 179.0(3) 4_576
C6 C5 C30 N31 103.3(5) .
C6 C1 C2 C7 -177.9(5) .
C6 C1 C2 C3 1.7(7) .
C8 C4 C5 C6 -178.8(4) .
C8 C4 C5 C30 8.1(6) .
C8 C4 C3 C20 -2.8(7) .
C8 C4 C3 C2 -177.8(5) .
C16 N11 C10 C1 -171.3(5) .
C16 N11 C12 C13 -0.5(8) .
C15 C14 C17 O18 0.8(8) .
C15 C14 C17 O19 -178.5(5) .
C15 C14 C13 C12 1.9(8) .
C17 C14 C15 C16 177.7(5) .
C17 C14 C13 C12 -177.7(5) .
C5 C4 C3 C20 173.8(4) .
C5 C4 C3 C2 -1.2(7) .
C5 C6 C1 C10 -177.9(4) .
C5 C6 C1 C2 1.7(7) .
C5 C30 N31 C36 -39.6(7) .
C5 C30 N31 C32 144.8(5) .
C12 N11 C10 C1 11.2(8) .
C12 N11 C16 C15 0.5(8) .
N21 C20 C3 C4 88.1(6) .
N21 C20 C3 C2 -96.9(6) .
N21 C26 C25 C24 1.0(10) .
C20 N21 C26 C25 -174.2(6) .
C20 N21 C22 C23 173.6(5) .
C20 C3 C2 C7 2.8(8) .
C20 C3 C2 C1 -176.7(5) .
C1 C6 C5 C4 -4.9(6) .
C1 C6 C5 C30 168.1(4) .
C3 C4 C5 C6 4.7(7) .
C3 C4 C5 C30 -168.5(4) .
C26 N21 C20 C3 -148.5(5) .
C26 N21 C22 C23 -0.3(9) .
C26 C25 C24 C23 -1.6(9) .
C26 C25 C24 C27 176.4(6) .
C13 C14 C15 C16 -1.9(8) .
C13 C14 C17 O18 -179.6(5) .
C13 C14 C17 O19 1.1(8) .
C30 N31 C36 C35 -172.7(5) .
C30 N31 C32 C33 172.9(5) .
C9 C6 C5 C4 176.0(5) .
C9 C6 C5 C30 -11.0(7) .
C9 C6 C1 C10 1.3(7) .
C9 C6 C1 C2 -179.2(5) .
C22 N21 C20 C3 37.3(7) .
C22 N21 C26 C25 -0.1(9) .
C22 C23 C24 C25 1.2(8) .
C22 C23 C24 C27 -176.8(5) .
N31 C32 C33 C34 -0.2(9) .
C35 C34 C33 C32 2.8(8) .
C36 N31 C32 C33 -2.5(8) .
C36 C35 C34 C37 174.4(5) .
C36 C35 C34 C33 -2.6(8) .
C24 C23 C22 N21 -0.3(9) .
C24 C27 O28 Nd1 173.5(3) 3_775
C24 C27 O29 Nd1 -118.3(8) 2_755
C32 N31 C36 C35 2.7(8) .
O28 C27 C24 C23 8.7(8) .
O28 C27 C24 C25 -169.2(5) .
O28 C27 O29 Nd1 61.2(11) 2_755
O29 C27 C24 C23 -171.7(5) .
O29 C27 C24 C25 10.4(8) .
O29 C27 O28 Nd1 -6.0(9) 3_775
C37 C34 C33 C32 -174.3(5) .
C34 C35 C36 N31 -0.1(8) .
C34 C37 O39 Nd1 -177.6(3) 4_676
O39 C37 C34 C35 -13.7(7) .
O39 C37 C34 C33 163.3(5) .
O38 C37 C34 C35 167.7(5) .
O38 C37 C34 C33 -15.3(7) .
O38 C37 O39 Nd1 0.9(7) 4_676
O50A S48A C52A F53A 63.9(10) .
O50A S48A C52A F55A 179.7(9) .
O50A S48A C52A F54A -59.7(11) .
O49A S48A C52A F53A -55.0(10) .
O49A S48A C52A F55A 60.8(11) .
O49A S48A C52A F54A -178.6(9) .
O51A S48A C52A F53A -178.5(8) .
O51A S48A C52A F55A -62.7(11) .
O51A S48A C52A F54A 57.9(11) .

loop_
_exptl_oxdiff_crystal_face_indexfrac_h
_exptl_oxdiff_crystal_face_indexfrac_k
_exptl_oxdiff_crystal_face_indexfrac_l
_exptl_oxdiff_crystal_face_x
_exptl_oxdiff_crystal_face_y
_exptl_oxdiff_crystal_face_z
3.0000 16.0000 -0.0000 -0.6419 0.7536 -0.0634
-2.0000 -16.0000 -1.0000 0.6543 -0.7406 -0.0992
6.0000 9.0000 -5.0000 -0.3317 0.4425 -0.8378
3.0000 -9.0000 -5.0000 0.4083 -0.3800 -0.7725
-5.0000 -5.0000 6.0000 0.2184 -0.1827 0.9644
11.0000 -4.0000 1.0000 0.7563 0.6597 -0.0277
-12.0000 1.0000 -1.0000 -0.6568 -0.8306 0.0466

loop_
_smtbx_masks_void_nr
_smtbx_masks_void_average_x
_smtbx_masks_void_average_y
_smtbx_masks_void_average_z
_smtbx_masks_void_volume
_smtbx_masks_void_count_electrons
_smtbx_masks_void_content
1 0.221 0.708 0.333 15.7 12.9 ?
2 0.221 0.792 0.833 15.7 12.9 ?
3 0.500 0.500 -0.588 450.5 126.3 '12x water'
4 0.500 0.000 -0.273 450.5 126.3 '12x water'
5 0.779 0.208 0.167 15.7 12.4 ?
6 0.779 0.292 0.667 15.7 12.4 ?
